data_4076805
loop_
_publ_author_name
'Termaten, Arjan T.'
'Nijbacker, Tom'
'Schakel, Marius'
'Lutz, Martin'
'Spek, Anthony L.'
'Lammertsma, Koop'

_publ_section_title
;
 Synthesis of Novel Terminal Iridium Phosphinidene Complexes
;
_journal_issue 15
_journal_name_full Organometallics
_journal_page_first 3196
_journal_paper_doi 10.1021/om020062t
_journal_volume 21
_journal_year 2002
_chemical_formula_moiety 'C46 H59 Ir P2'
_chemical_formula_sum 'C46 H59 Ir P2'
_chemical_formula_weight 866.07
_chemical_name_systematic
; 
 ? 
;
_space_group_IT_number 2
_symmetry_cell_setting triclinic
_symmetry_space_group_name_Hall '-P 1'
_symmetry_space_group_name_H-M 'P -1'
_atom_sites_solution_hydrogens difmap
_atom_sites_solution_primary heavy
_atom_sites_solution_secondary difmap
_audit_creation_method SHELXL-97
_cell_angle_alpha 64.8313(5)
_cell_angle_beta 78.2842(5)
_cell_angle_gamma 72.4545(5)
_cell_formula_units_Z 2
_cell_length_a 9.7474(1)
_cell_length_b 14.4034(2)
_cell_length_c 16.9057(2)
_cell_measurement_temperature 150(2)
_cell_volume 2040.49(4)
_computing_cell_refinement 'DENZO 1.11.0'
_computing_data_collection 'Nonius COLLECT'
_computing_data_reduction 'DENZO 1.11.0'
_computing_structure_refinement 'SHELXL-97 (Sheldrick, 1997)'
_computing_structure_solution 'DIRDIF-97 (Beurskens et al., 1997)'
_diffrn_ambient_temperature 150(2)
_diffrn_measured_fraction_theta_full 0.995
_diffrn_measured_fraction_theta_max 0.995
_diffrn_measurement_device_type 'Nonius KappaCCD'
_diffrn_radiation_monochromator graphite
_diffrn_radiation_source 'rotating anode'
_diffrn_radiation_type MoK\a
_diffrn_radiation_wavelength 0.71073
_diffrn_reflns_av_R_equivalents 0.0491
_diffrn_reflns_av_sigmaI/netI 0.0288
_diffrn_reflns_limit_h_max 12
_diffrn_reflns_limit_h_min -12
_diffrn_reflns_limit_k_max 18
_diffrn_reflns_limit_k_min -18
_diffrn_reflns_limit_l_max 21
_diffrn_reflns_limit_l_min -21
_diffrn_reflns_number 51672
_diffrn_reflns_theta_full 27.39
_diffrn_reflns_theta_max 27.39
_diffrn_reflns_theta_min 1.61
_exptl_absorpt_coefficient_mu 3.380
_exptl_absorpt_correction_T_max 0.71
_exptl_absorpt_correction_T_min 0.54
_exptl_absorpt_correction_type multi-scan
_exptl_crystal_colour black
_exptl_crystal_density_diffrn 1.410
_exptl_crystal_density_method 'not measured'
_exptl_crystal_description block
_exptl_crystal_F_000 884
_exptl_crystal_size_max 0.27
_exptl_crystal_size_mid 0.20
_exptl_crystal_size_min 0.11
_refine_diff_density_max 1.218
_refine_diff_density_min -1.020
_refine_diff_density_rms 0.073
_refine_ls_extinction_method none
_refine_ls_goodness_of_fit_ref 1.061
_refine_ls_hydrogen_treatment refall
_refine_ls_matrix_type full
_refine_ls_number_parameters 678
_refine_ls_number_reflns 9232
_refine_ls_number_restraints 0
_refine_ls_restrained_S_all 1.061
_refine_ls_R_factor_all 0.0219
_refine_ls_R_factor_gt 0.0200
_refine_ls_shift/su_max 0.006
_refine_ls_shift/su_mean 0.000
_refine_ls_structure_factor_coef Fsqd
_refine_ls_weighting_details 'calc w=1/[\s^2^(Fo^2^)+(0.0186P)^2^+1.3409P] where P=(Fo^2^+2Fc^2^)/3'
_refine_ls_weighting_scheme calc
_refine_ls_wR_factor_gt 0.0475
_refine_ls_wR_factor_ref 0.0484
_reflns_number_gt 8758
_reflns_number_total 9232
_reflns_threshold_expression I>2\s(I)
_cod_data_source_file om020062t.cif
_cod_data_source_block s2276a
_cod_database_code 4076805

loop_
_symmetry_equiv_pos_as_xyz
'x, y, z'
'-x, -y, -z'

loop_
_atom_site_label
_atom_site_type_symbol
_atom_site_fract_x
_atom_site_fract_y
_atom_site_fract_z
_atom_site_U_iso_or_equiv
_atom_site_adp_type
_atom_site_occupancy
_atom_site_symmetry_multiplicity
_atom_site_calc_flag
Ir1 Ir 0.348565(8) 0.746904(6) 0.179625(5) 0.01929(3) Uani 1 1 d
P1 P 0.22541(6) 0.72490(4) 0.30891(4) 0.02118(11) Uani 1 1 d
P2 P 0.30413(5) 0.59537(4) 0.19522(3) 0.01769(10) Uani 1 1 d
C1 C 0.1925(2) 0.83900(16) 0.34062(13) 0.0183(4) Uani 1 1 d
C2 C 0.0676(2) 0.92571(16) 0.31524(14) 0.0198(4) Uani 1 1 d
C3 C 0.0653(2) 1.01909(17) 0.32166(15) 0.0231(4) Uani 1 1 d
C4 C 0.1736(2) 1.03037(16) 0.35735(14) 0.0225(4) Uani 1 1 d
C5 C 0.2796(2) 0.94017(17) 0.39478(14) 0.0221(4) Uani 1 1 d
C6 C 0.2904(2) 0.84356(16) 0.39006(13) 0.0192(4) Uani 1 1 d
C7 C -0.0722(2) 0.91693(17) 0.29071(15) 0.0226(4) Uani 1 1 d
C8 C -0.1993(3) 1.0126(2) 0.2881(2) 0.0370(6) Uani 1 1 d
C9 C -0.1197(3) 0.8200(2) 0.3621(2) 0.0366(6) Uani 1 1 d
C10 C -0.0579(3) 0.9122(2) 0.20057(19) 0.0349(6) Uani 1 1 d
C11 C 0.1630(3) 1.13668(18) 0.36139(17) 0.0293(5) Uani 1 1 d
C12 C 0.0259(3) 1.1633(2) 0.4195(2) 0.0406(6) Uani 1 1 d
C13 C 0.2934(3) 1.1354(2) 0.3998(2) 0.0400(6) Uani 1 1 d
C14 C 0.1530(4) 1.2238(2) 0.2686(2) 0.0445(7) Uani 1 1 d
C15 C 0.4028(2) 0.74549(17) 0.44501(15) 0.0238(4) Uani 1 1 d
C16 C 0.4664(3) 0.7703(2) 0.50782(18) 0.0341(6) Uani 1 1 d
C17 C 0.5310(2) 0.7040(2) 0.38923(18) 0.0323(5) Uani 1 1 d
C18 C 0.3282(3) 0.6556(2) 0.50341(18) 0.0327(5) Uani 1 1 d
C19 C 0.3452(3) 0.91189(19) 0.07758(18) 0.0393(6) Uani 1 1 d
C20 C 0.4552(3) 0.88072(19) 0.13510(17) 0.0327(5) Uani 1 1 d
C21 C 0.5616(2) 0.79343(18) 0.12300(15) 0.0269(5) Uani 1 1 d
C22 C 0.5160(3) 0.77093(19) 0.05935(15) 0.0286(5) Uani 1 1 d
C23 C 0.3816(3) 0.8434(2) 0.03224(16) 0.0359(6) Uani 1 1 d
C24 C 0.2258(4) 1.0106(3) 0.0600(3) 0.0681(13) Uani 1 1 d
C25 C 0.4677(4) 0.9430(3) 0.1842(2) 0.0537(9) Uani 1 1 d
C26 C 0.7039(3) 0.7430(3) 0.1628(2) 0.0393(6) Uani 1 1 d
C27 C 0.6024(4) 0.6931(3) 0.0198(2) 0.0453(7) Uani 1 1 d
C28 C 0.3031(4) 0.8527(4) -0.0400(2) 0.0621(11) Uani 1 1 d
C29 C 0.1820(2) 0.52992(15) 0.28660(13) 0.0182(4) Uani 1 1 d
C30 C 0.2371(2) 0.47063(17) 0.36863(15) 0.0242(4) Uani 1 1 d
C31 C 0.1512(2) 0.42200(19) 0.44133(16) 0.0279(5) Uani 1 1 d
C32 C 0.0077(3) 0.43255(19) 0.43465(16) 0.0278(5) Uani 1 1 d
C33 C -0.0487(3) 0.4918(2) 0.35443(17) 0.0316(5) Uani 1 1 d
C34 C 0.0378(2) 0.53985(19) 0.28070(16) 0.0268(5) Uani 1 1 d
C35 C 0.2259(2) 0.61165(17) 0.09888(14) 0.0231(4) Uani 1 1 d
C36 C 0.0976(2) 0.68942(19) 0.07580(16) 0.0278(5) Uani 1 1 d
C37 C 0.0310(3) 0.7064(2) 0.00413(17) 0.0365(6) Uani 1 1 d
C38 C 0.0942(3) 0.6502(3) -0.04770(19) 0.0498(8) Uani 1 1 d
C39 C 0.2257(4) 0.5770(3) -0.02857(19) 0.0510(8) Uani 1 1 d
C40 C 0.2906(3) 0.5566(2) 0.04497(17) 0.0367(6) Uani 1 1 d
C41 C 0.4619(2) 0.48168(17) 0.21161(14) 0.0212(4) Uani 1 1 d
C42 C 0.5902(2) 0.48829(18) 0.23034(14) 0.0240(4) Uani 1 1 d
C43 C 0.7074(2) 0.4005(2) 0.25108(16) 0.0300(5) Uani 1 1 d
C44 C 0.6968(3) 0.3059(2) 0.25379(17) 0.0339(5) Uani 1 1 d
C45 C 0.5690(3) 0.29755(19) 0.23635(17) 0.0330(5) Uani 1 1 d
C46 C 0.4517(2) 0.38459(18) 0.21649(16) 0.0274(5) Uani 1 1 d
H3 H -0.014(3) 1.078(2) 0.3044(16) 0.027(6) Uiso 1 1 d
H5 H 0.350(3) 0.9437(19) 0.4243(16) 0.024(6) Uiso 1 1 d
H8A H -0.217(3) 1.021(2) 0.342(2) 0.040(8) Uiso 1 1 d
H8B H -0.290(3) 1.001(2) 0.2776(19) 0.049(8) Uiso 1 1 d
H8C H -0.184(3) 1.078(2) 0.2402(19) 0.037(7) Uiso 1 1 d
H9A H -0.128(3) 0.821(2) 0.421(2) 0.042(8) Uiso 1 1 d
H9B H -0.054(4) 0.757(3) 0.358(2) 0.057(9) Uiso 1 1 d
H9C H -0.211(4) 0.816(2) 0.353(2) 0.052(9) Uiso 1 1 d
H10A H 0.020(3) 0.856(3) 0.194(2) 0.046(8) Uiso 1 1 d
H10B H -0.146(3) 0.899(2) 0.1902(19) 0.047(8) Uiso 1 1 d
H10C H -0.044(4) 0.975(3) 0.155(2) 0.067(11) Uiso 1 1 d
H12A H -0.066(3) 1.171(2) 0.3916(19) 0.045(8) Uiso 1 1 d
H12B H 0.030(4) 1.111(3) 0.477(2) 0.061(10) Uiso 1 1 d
H12C H 0.018(3) 1.227(3) 0.4203(19) 0.044(8) Uiso 1 1 d
H13A H 0.381(3) 1.122(2) 0.3640(18) 0.033(7) Uiso 1 1 d
H13B H 0.299(3) 1.084(3) 0.461(2) 0.049(9) Uiso 1 1 d
H13C H 0.287(4) 1.201(3) 0.397(2) 0.059(10) Uiso 1 1 d
H14A H 0.241(3) 1.206(2) 0.230(2) 0.045(8) Uiso 1 1 d
H14B H 0.069(4) 1.229(3) 0.239(2) 0.055(9) Uiso 1 1 d
H14C H 0.138(3) 1.288(2) 0.2719(19) 0.042(8) Uiso 1 1 d
H16A H 0.390(3) 0.798(2) 0.5458(17) 0.028(7) Uiso 1 1 d
H16B H 0.525(3) 0.824(2) 0.4742(18) 0.030(7) Uiso 1 1 d
H16C H 0.524(3) 0.707(2) 0.543(2) 0.045(8) Uiso 1 1 d
H17A H 0.497(3) 0.687(2) 0.3465(19) 0.037(7) Uiso 1 1 d
H17B H 0.587(3) 0.753(2) 0.358(2) 0.044(8) Uiso 1 1 d
H17C H 0.593(3) 0.641(2) 0.428(2) 0.045(8) Uiso 1 1 d
H18A H 0.297(3) 0.629(2) 0.4709(19) 0.039(8) Uiso 1 1 d
H18B H 0.246(3) 0.678(2) 0.5382(18) 0.033(7) Uiso 1 1 d
H18C H 0.393(3) 0.595(2) 0.5438(18) 0.033(7) Uiso 1 1 d
H24A H 0.185(4) 1.030(3) 0.111(3) 0.073(13) Uiso 1 1 d
H24B H 0.155(4) 1.004(3) 0.033(2) 0.058(11) Uiso 1 1 d
H24C H 0.265(4) 1.070(3) 0.023(3) 0.090(13) Uiso 1 1 d
H25A H 0.368(4) 0.970(3) 0.209(2) 0.065(10) Uiso 1 1 d
H25B H 0.498(4) 1.005(3) 0.145(3) 0.085(13) Uiso 1 1 d
H25C H 0.539(4) 0.899(3) 0.227(3) 0.080(14) Uiso 1 1 d
H26A H 0.746(4) 0.676(3) 0.152(2) 0.070(11) Uiso 1 1 d
H26B H 0.768(4) 0.790(3) 0.134(2) 0.053(9) Uiso 1 1 d
H26C H 0.697(4) 0.726(3) 0.226(3) 0.066(11) Uiso 1 1 d
H27A H 0.553(4) 0.663(3) 0.007(3) 0.073(13) Uiso 1 1 d
H27B H 0.655(4) 0.729(3) -0.034(3) 0.066(10) Uiso 1 1 d
H27C H 0.674(4) 0.646(3) 0.055(3) 0.073(12) Uiso 1 1 d
H28A H 0.327(5) 0.778(4) -0.043(3) 0.092(15) Uiso 1 1 d
H28B H 0.201(5) 0.878(3) -0.032(3) 0.082(13) Uiso 1 1 d
H28C H 0.334(4) 0.899(3) -0.092(3) 0.080(12) Uiso 1 1 d
H30 H 0.337(3) 0.468(2) 0.3757(18) 0.038(7) Uiso 1 1 d
H31 H 0.190(3) 0.381(2) 0.497(2) 0.046(8) Uiso 1 1 d
H32 H -0.051(3) 0.402(2) 0.4833(17) 0.028(7) Uiso 1 1 d
H33 H -0.151(3) 0.498(2) 0.3487(19) 0.048(8) Uiso 1 1 d
H34 H -0.004(3) 0.578(2) 0.2271(18) 0.032(7) Uiso 1 1 d
H36 H 0.057(3) 0.733(2) 0.1099(16) 0.027(6) Uiso 1 1 d
H37 H -0.053(3) 0.759(2) -0.0117(19) 0.047(8) Uiso 1 1 d
H38 H 0.047(4) 0.663(3) -0.100(2) 0.075(11) Uiso 1 1 d
H39 H 0.273(4) 0.535(3) -0.066(2) 0.057(9) Uiso 1 1 d
H40 H 0.385(3) 0.502(2) 0.0570(17) 0.034(7) Uiso 1 1 d
H42 H 0.596(2) 0.5526(19) 0.2300(15) 0.017(6) Uiso 1 1 d
H43 H 0.793(3) 0.407(2) 0.2609(18) 0.036(7) Uiso 1 1 d
H44 H 0.782(3) 0.243(2) 0.2702(18) 0.037(7) Uiso 1 1 d
H45 H 0.556(3) 0.231(2) 0.2389(19) 0.047(8) Uiso 1 1 d
H46 H 0.358(3) 0.380(2) 0.2052(18) 0.037(7) Uiso 1 1 d

loop_
_atom_site_aniso_label
_atom_site_aniso_U_11
_atom_site_aniso_U_22
_atom_site_aniso_U_33
_atom_site_aniso_U_23
_atom_site_aniso_U_13
_atom_site_aniso_U_12
Ir1 0.01749(5) 0.01562(5) 0.02030(5) -0.00291(3) -0.00054(3) -0.00466(3)
P1 0.0259(3) 0.0162(3) 0.0213(3) -0.0079(2) 0.0020(2) -0.0066(2)
P2 0.0154(2) 0.0155(2) 0.0191(3) -0.0056(2) -0.00075(19) -0.00170(19)
C1 0.0179(9) 0.0168(10) 0.0204(10) -0.0070(8) -0.0010(8) -0.0052(8)
C2 0.0194(9) 0.0206(10) 0.0214(10) -0.0088(8) -0.0047(8) -0.0046(8)
C3 0.0211(10) 0.0189(11) 0.0286(12) -0.0092(9) -0.0068(9) -0.0008(8)
C4 0.0254(10) 0.0193(11) 0.0252(11) -0.0087(9) -0.0029(8) -0.0084(8)
C5 0.0208(10) 0.0230(11) 0.0251(11) -0.0092(9) -0.0054(8) -0.0070(8)
C6 0.0165(9) 0.0187(10) 0.0220(10) -0.0068(8) -0.0025(8) -0.0048(8)
C7 0.0176(10) 0.0226(11) 0.0298(12) -0.0122(9) -0.0080(8) -0.0009(8)
C8 0.0211(11) 0.0355(15) 0.0610(19) -0.0270(14) -0.0139(12) 0.0030(10)
C9 0.0232(12) 0.0373(15) 0.0498(17) -0.0121(13) -0.0073(11) -0.0126(11)
C10 0.0276(12) 0.0435(16) 0.0391(15) -0.0209(13) -0.0137(11) -0.0018(11)
C11 0.0332(12) 0.0209(11) 0.0393(14) -0.0133(10) -0.0090(10) -0.0080(9)
C12 0.0406(15) 0.0335(15) 0.058(2) -0.0299(15) -0.0056(13) -0.0050(12)
C13 0.0410(15) 0.0325(15) 0.060(2) -0.0242(14) -0.0123(14) -0.0134(12)
C14 0.0612(19) 0.0240(14) 0.0493(18) -0.0057(12) -0.0156(15) -0.0173(13)
C15 0.0190(10) 0.0227(11) 0.0276(11) -0.0070(9) -0.0072(8) -0.0030(8)
C16 0.0342(13) 0.0318(14) 0.0353(14) -0.0103(11) -0.0194(11) 0.0001(11)
C17 0.0179(10) 0.0373(14) 0.0423(15) -0.0174(12) -0.0064(10) -0.0024(10)
C18 0.0296(13) 0.0258(13) 0.0340(14) -0.0021(11) -0.0079(11) -0.0057(10)
C19 0.0302(13) 0.0182(12) 0.0451(16) 0.0090(11) 0.0038(11) -0.0083(10)
C20 0.0366(13) 0.0258(12) 0.0346(13) -0.0081(10) 0.0107(10) -0.0204(10)
C21 0.0199(10) 0.0312(12) 0.0257(12) -0.0053(10) 0.0043(8) -0.0138(9)
C22 0.0308(12) 0.0322(13) 0.0188(11) -0.0047(9) 0.0075(9) -0.0161(10)
C23 0.0355(13) 0.0362(14) 0.0222(12) 0.0083(10) -0.0036(10) -0.0183(11)
C24 0.0439(19) 0.0246(16) 0.084(3) 0.0150(17) 0.0090(19) -0.0006(13)
C25 0.073(2) 0.0424(18) 0.056(2) -0.0249(16) 0.0263(18) -0.0403(18)
C26 0.0225(12) 0.0564(18) 0.0367(15) -0.0130(13) 0.0011(10) -0.0166(12)
C27 0.0495(18) 0.055(2) 0.0353(16) -0.0232(15) 0.0142(14) -0.0213(16)
C28 0.061(2) 0.081(3) 0.0271(15) 0.0185(16) -0.0170(14) -0.044(2)
C29 0.0184(9) 0.0135(9) 0.0226(10) -0.0079(8) 0.0003(8) -0.0038(7)
C30 0.0203(10) 0.0197(11) 0.0280(12) -0.0063(9) -0.0018(9) -0.0031(8)
C31 0.0283(12) 0.0254(12) 0.0244(12) -0.0045(10) -0.0014(9) -0.0070(9)
C32 0.0281(11) 0.0282(12) 0.0284(12) -0.0117(10) 0.0067(10) -0.0139(10)
C33 0.0222(11) 0.0427(15) 0.0347(13) -0.0160(11) 0.0012(9) -0.0155(10)
C34 0.0215(10) 0.0297(12) 0.0277(12) -0.0087(10) -0.0038(9) -0.0068(9)
C35 0.0222(10) 0.0244(11) 0.0194(10) -0.0072(9) -0.0022(8) -0.0029(8)
C36 0.0232(11) 0.0288(12) 0.0296(12) -0.0123(10) -0.0049(9) -0.0008(9)
C37 0.0284(12) 0.0407(15) 0.0331(14) -0.0117(11) -0.0111(10) 0.0035(11)
C38 0.0580(18) 0.0578(19) 0.0338(15) -0.0220(14) -0.0210(13) 0.0030(15)
C39 0.0610(19) 0.0549(19) 0.0362(15) -0.0297(14) -0.0162(14) 0.0125(15)
C40 0.0375(13) 0.0386(14) 0.0291(13) -0.0173(11) -0.0067(10) 0.0062(11)
C41 0.0181(9) 0.0207(10) 0.0209(10) -0.0079(8) 0.0007(8) -0.0014(8)
C42 0.0247(11) 0.0223(11) 0.0228(11) -0.0081(9) -0.0043(8) -0.0021(9)
C43 0.0206(11) 0.0354(13) 0.0320(13) -0.0142(11) -0.0076(9) 0.0010(9)
C44 0.0280(12) 0.0281(13) 0.0367(14) -0.0124(11) -0.0072(10) 0.0080(10)
C45 0.0313(12) 0.0227(12) 0.0400(14) -0.0131(11) -0.0011(10) 0.0005(10)
C46 0.0227(11) 0.0253(12) 0.0329(13) -0.0125(10) -0.0019(9) -0.0025(9)

loop_
_atom_type_symbol
_atom_type_description
_atom_type_scat_dispersion_real
_atom_type_scat_dispersion_imag
_atom_type_scat_source
C C 0.0033 0.0016 'International Tables Vol C Tables 4.2.6.8 and 6.1.1.4'
H H 0.0000 0.0000 'International Tables Vol C Tables 4.2.6.8 and 6.1.1.4'
Ir Ir -1.4442 7.9887 'International Tables Vol C Tables 4.2.6.8 and 6.1.1.4'
P P 0.1023 0.0942 'International Tables Vol C Tables 4.2.6.8 and 6.1.1.4'

loop_
_geom_angle_atom_site_label_1
_geom_angle_atom_site_label_2
_geom_angle_atom_site_label_3
_geom_angle
P1 Ir1 C20 110.84(7)
P1 Ir1 P2 86.563(19)
C20 Ir1 P2 160.73(7)
P1 Ir1 C19 119.91(8)
C20 Ir1 C19 37.17(10)
P2 Ir1 C19 140.06(8)
P1 Ir1 C21 131.52(6)
C20 Ir1 C21 36.94(9)
P2 Ir1 C21 124.71(6)
C19 Ir1 C21 61.18(9)
P1 Ir1 C23 150.98(7)
C20 Ir1 C23 61.47(10)
P2 Ir1 C23 107.15(7)
C19 Ir1 C23 36.28(10)
C21 Ir1 C23 60.88(8)
P1 Ir1 C22 167.55(6)
C20 Ir1 C22 61.11(9)
P2 Ir1 C22 100.28(6)
C19 Ir1 C22 60.38(9)
C21 Ir1 C22 36.34(8)
C23 Ir1 C22 36.11(9)
C1 P1 Ir1 113.73(7)
C35 P2 C29 102.60(10)
C35 P2 C41 105.68(10)
C29 P2 C41 98.14(9)
C35 P2 Ir1 111.35(7)
C29 P2 Ir1 121.28(7)
C41 P2 Ir1 115.76(7)
C6 C1 C2 118.04(18)
C6 C1 P1 121.09(15)
C2 C1 P1 120.87(15)
C3 C2 C1 118.35(18)
C3 C2 C7 117.77(18)
C1 C2 C7 123.53(18)
C2 C3 C4 123.1(2)
C2 C3 H3 120.7(15)
C4 C3 H3 116.1(15)
C5 C4 C3 116.80(19)
C5 C4 C11 123.17(19)
C3 C4 C11 119.77(19)
C4 C5 C6 123.17(19)
C4 C5 H5 119.0(15)
C6 C5 H5 117.8(15)
C5 C6 C1 118.52(18)
C5 C6 C15 117.45(18)
C1 C6 C15 123.89(18)
C10 C7 C9 110.2(2)
C10 C7 C8 105.3(2)
C9 C7 C8 105.7(2)
C10 C7 C2 114.23(19)
C9 C7 C2 109.23(18)
C8 C7 C2 111.77(18)
C7 C8 H8A 111.3(18)
C7 C8 H8B 109.3(17)
H8A C8 H8B 108(2)
C7 C8 H8C 112.1(17)
H8A C8 H8C 110(2)
H8B C8 H8C 107(2)
C7 C9 H9A 111.6(17)
C7 C9 H9B 109(2)
H9A C9 H9B 112(3)
C7 C9 H9C 111.5(19)
H9A C9 H9C 108(2)
H9B C9 H9C 104(3)
C7 C10 H10A 112.6(18)
C7 C10 H10B 111.4(17)
H10A C10 H10B 106(2)
C7 C10 H10C 112(2)
H10A C10 H10C 108(3)
H10B C10 H10C 107(3)
C13 C11 C4 112.5(2)
C13 C11 C14 108.4(2)
C4 C11 C14 109.5(2)
C13 C11 C12 108.2(2)
C4 C11 C12 109.1(2)
C14 C11 C12 109.0(2)
C11 C12 H12A 109.9(16)
C11 C12 H12B 110(2)
H12A C12 H12B 111(3)
C11 C12 H12C 109.2(19)
H12A C12 H12C 106(2)
H12B C12 H12C 111(3)
C11 C13 H13A 111.0(16)
C11 C13 H13B 110.8(18)
H13A C13 H13B 112(2)
C11 C13 H13C 110(2)
H13A C13 H13C 104(3)
H13B C13 H13C 109(3)
C11 C14 H14A 109.2(18)
C11 C14 H14B 112.8(18)
H14A C14 H14B 105(2)
C11 C14 H14C 109.2(19)
H14A C14 H14C 114(3)
H14B C14 H14C 107(3)
C17 C15 C16 106.72(19)
C17 C15 C18 108.8(2)
C16 C15 C18 106.0(2)
C17 C15 C6 113.79(19)
C16 C15 C6 111.34(18)
C18 C15 C6 109.78(17)
C15 C16 H16A 111.3(15)
C15 C16 H16B 110.5(15)
H16A C16 H16B 109(2)
C15 C16 H16C 107.5(18)
H16A C16 H16C 108(2)
H16B C16 H16C 110(2)
C15 C17 H17A 110.7(16)
C15 C17 H17B 112.2(18)
H17A C17 H17B 108(2)
C15 C17 H17C 108.7(17)
H17A C17 H17C 109(2)
H17B C17 H17C 107(2)
C15 C18 H18A 112.2(18)
C15 C18 H18B 112.0(16)
H18A C18 H18B 107(2)
C15 C18 H18C 112.6(15)
H18A C18 H18C 106(2)
H18B C18 H18C 107(2)
C23 C19 C20 108.6(2)
C23 C19 C24 126.7(3)
C20 C19 C24 124.2(3)
C23 C19 Ir1 72.95(13)
C20 C19 Ir1 70.61(13)
C24 C19 Ir1 129.28(19)
C21 C20 C19 107.3(2)
C21 C20 C25 127.0(3)
C19 C20 C25 124.7(3)
C21 C20 Ir1 72.75(13)
C19 C20 Ir1 72.23(13)
C25 C20 Ir1 129.42(18)
C22 C21 C20 108.0(2)
C22 C21 C26 126.2(2)
C20 C21 C26 125.5(2)
C22 C21 Ir1 73.08(12)
C20 C21 Ir1 70.31(12)
C26 C21 Ir1 127.43(17)
C23 C22 C21 108.3(2)
C23 C22 C27 125.4(3)
C21 C22 C27 125.9(2)
C23 C22 Ir1 71.37(13)
C21 C22 Ir1 70.59(12)
C27 C22 Ir1 129.16(18)
C19 C23 C22 107.9(2)
C19 C23 C28 126.6(3)
C22 C23 C28 125.1(3)
C19 C23 Ir1 70.77(14)
C22 C23 Ir1 72.52(13)
C28 C23 Ir1 127.83(18)
C19 C24 H24A 116(2)
C19 C24 H24B 107(2)
H24A C24 H24B 113(3)
C19 C24 H24C 109(3)
H24A C24 H24C 100(3)
H24B C24 H24C 112(3)
C20 C25 H25A 109(2)
C20 C25 H25B 110(2)
H25A C25 H25B 104(3)
C20 C25 H25C 109(2)
H25A C25 H25C 116(3)
H25B C25 H25C 109(3)
C21 C26 H26A 107(2)
C21 C26 H26B 109.3(19)
H26A C26 H26B 110(3)
C21 C26 H26C 114(2)
H26A C26 H26C 109(3)
H26B C26 H26C 108(3)
C22 C27 H27A 115(3)
C22 C27 H27B 110(2)
H27A C27 H27B 106(3)
C22 C27 H27C 110(2)
H27A C27 H27C 113(4)
H27B C27 H27C 104(3)
C23 C28 H28A 109(2)
C23 C28 H28B 114(2)
H28A C28 H28B 109(3)
C23 C28 H28C 109(2)
H28A C28 H28C 109(3)
H28B C28 H28C 107(3)
C34 C29 C30 118.1(2)
C34 C29 P2 124.56(17)
C30 C29 P2 117.26(15)
C31 C30 C29 121.0(2)
C31 C30 H30 119.3(16)
C29 C30 H30 119.6(16)
C30 C31 C32 120.4(2)
C30 C31 H31 120.4(18)
C32 C31 H31 119.2(18)
C33 C32 C31 119.3(2)
C33 C32 H32 120.1(16)
C31 C32 H32 120.6(16)
C32 C33 C34 120.5(2)
C32 C33 H33 119.8(18)
C34 C33 H33 119.6(18)
C29 C34 C33 120.7(2)
C29 C34 H34 121.4(16)
C33 C34 H34 117.9(16)
C40 C35 C36 118.6(2)
C40 C35 P2 124.23(17)
C36 C35 P2 117.04(17)
C37 C36 C35 120.7(2)
C37 C36 H36 120.4(15)
C35 C36 H36 118.9(15)
C38 C37 C36 120.2(2)
C38 C37 H37 119.2(18)
C36 C37 H37 120.5(19)
C37 C38 C39 119.8(3)
C37 C38 H38 120(2)
C39 C38 H38 120(2)
C38 C39 C40 120.4(3)
C38 C39 H39 120.7(18)
C40 C39 H39 118.8(19)
C39 C40 C35 120.2(2)
C39 C40 H40 117.7(15)
C35 C40 H40 122.1(15)
C42 C41 C46 118.66(19)
C42 C41 P2 119.03(16)
C46 C41 P2 121.84(16)
C41 C42 C43 120.5(2)
C41 C42 H42 119.1(14)
C43 C42 H42 120.4(14)
C44 C43 C42 120.2(2)
C44 C43 H43 120.7(17)
C42 C43 H43 119.1(17)
C43 C44 C45 120.1(2)
C43 C44 H44 118.7(15)
C45 C44 H44 121.2(15)
C46 C45 C44 119.8(2)
C46 C45 H45 117.5(17)
C44 C45 H45 122.8(17)
C45 C46 C41 120.8(2)
C45 C46 H46 121.2(16)
C41 C46 H46 118.1(16)

loop_
_geom_bond_atom_site_label_1
_geom_bond_atom_site_label_2
_geom_bond_distance
Ir1 P1 2.2121(5)
Ir1 C20 2.240(2)
Ir1 P2 2.2483(5)
Ir1 C19 2.261(2)
Ir1 C21 2.272(2)
Ir1 C23 2.290(2)
Ir1 C22 2.305(2)
P1 C1 1.858(2)
P2 C35 1.833(2)
P2 C29 1.839(2)
P2 C41 1.842(2)
C1 C6 1.422(3)
C1 C2 1.437(3)
C2 C3 1.388(3)
C2 C7 1.557(3)
C3 C4 1.397(3)
C3 H3 0.94(3)
C4 C5 1.383(3)
C4 C11 1.533(3)
C5 C6 1.399(3)
C5 H5 0.95(3)
C6 C15 1.556(3)
C7 C10 1.531(3)
C7 C9 1.534(3)
C7 C8 1.541(3)
C8 H8A 0.95(3)
C8 H8B 1.02(3)
C8 H8C 0.98(3)
C9 H9A 0.98(3)
C9 H9B 0.97(3)
C9 H9C 0.95(3)
C10 H10A 0.95(3)
C10 H10B 1.00(3)
C10 H10C 0.93(4)
C11 C13 1.532(3)
C11 C14 1.536(4)
C11 C12 1.542(4)
C12 H12A 1.05(3)
C12 H12B 0.94(4)
C12 H12C 0.90(3)
C13 H13A 0.96(3)
C13 H13B 0.99(3)
C13 H13C 0.92(4)
C14 H14A 1.00(3)
C14 H14B 1.01(3)
C14 H14C 0.92(3)
C15 C17 1.536(3)
C15 C16 1.538(3)
C15 C18 1.539(3)
C16 H16A 0.99(3)
C16 H16B 1.00(3)
C16 H16C 0.93(3)
C17 H17A 1.00(3)
C17 H17B 0.94(3)
C17 H17C 0.97(3)
C18 H18A 0.93(3)
C18 H18B 0.96(3)
C18 H18C 0.98(3)
C19 C23 1.417(4)
C19 C20 1.435(4)
C19 C24 1.499(4)
C20 C21 1.430(3)
C20 C25 1.500(4)
C21 C22 1.427(3)
C21 C26 1.504(3)
C22 C23 1.424(3)
C22 C27 1.501(4)
C23 C28 1.508(4)
C24 H24A 0.98(4)
C24 H24B 0.95(4)
C24 H24C 0.95(4)
C25 H25A 1.01(4)
C25 H25B 0.95(4)
C25 H25C 0.97(4)
C26 H26A 1.00(4)
C26 H26B 0.97(3)
C26 H26C 0.98(4)
C27 H27A 0.84(4)
C27 H27B 0.97(4)
C27 H27C 0.91(4)
C28 H28A 1.05(4)
C28 H28B 0.96(4)
C28 H28C 0.90(4)
C29 C34 1.389(3)
C29 C30 1.400(3)
C30 C31 1.381(3)
C30 H30 0.99(3)
C31 C32 1.383(3)
C31 H31 0.96(3)
C32 C33 1.380(3)
C32 H32 0.92(3)
C33 C34 1.391(3)
C33 H33 0.99(3)
C34 H34 0.94(3)
C35 C40 1.392(3)
C35 C36 1.397(3)
C36 C37 1.386(3)
C36 H36 0.97(3)
C37 C38 1.373(4)
C37 H37 0.93(3)
C38 C39 1.387(4)
C38 H38 1.00(4)
C39 C40 1.389(4)
C39 H39 1.01(3)
C40 H40 1.01(3)
C41 C42 1.390(3)
C41 C46 1.398(3)
C42 C43 1.393(3)
C42 H42 0.94(2)
C43 C44 1.378(4)
C43 H43 0.92(3)
C44 C45 1.387(4)
C44 H44 1.00(3)
C45 C46 1.387(3)
C45 H45 0.99(3)
C46 H46 1.00(3)

loop_
_geom_torsion_atom_site_label_1
_geom_torsion_atom_site_label_2
_geom_torsion_atom_site_label_3
_geom_torsion_atom_site_label_4
_geom_torsion
C20 Ir1 P1 C1 15.57(11)
P2 Ir1 P1 C1 -172.93(7)
C19 Ir1 P1 C1 -24.55(11)
C21 Ir1 P1 C1 51.94(11)
C23 Ir1 P1 C1 -52.88(16)
C22 Ir1 P1 C1 63.2(3)
P1 Ir1 P2 C35 128.04(8)
C20 Ir1 P2 C35 -76.7(2)
C19 Ir1 P2 C35 -6.90(13)
C21 Ir1 P2 C35 -91.95(10)
C23 Ir1 P2 C35 -25.89(10)
C22 Ir1 P2 C35 -62.44(10)
P1 Ir1 P2 C29 7.27(8)
C20 Ir1 P2 C29 162.5(2)
C19 Ir1 P2 C29 -127.67(13)
C21 Ir1 P2 C29 147.28(10)
C23 Ir1 P2 C29 -146.66(10)
C22 Ir1 P2 C29 176.79(10)
P1 Ir1 P2 C41 -111.23(8)
C20 Ir1 P2 C41 44.0(2)
C19 Ir1 P2 C41 113.83(13)
C21 Ir1 P2 C41 28.78(11)
C23 Ir1 P2 C41 94.84(10)
C22 Ir1 P2 C41 58.29(10)
Ir1 P1 C1 C6 -91.38(17)
Ir1 P1 C1 C2 88.13(17)
C6 C1 C2 C3 14.8(3)
P1 C1 C2 C3 -164.74(17)
C6 C1 C2 C7 -158.22(19)
P1 C1 C2 C7 22.3(3)
C1 C2 C3 C4 -4.7(3)
C7 C2 C3 C4 168.7(2)
C2 C3 C4 C5 -6.1(3)
C2 C3 C4 C11 179.6(2)
C3 C4 C5 C6 6.8(3)
C11 C4 C5 C6 -179.1(2)
C4 C5 C6 C1 3.3(3)
C4 C5 C6 C15 -172.5(2)
C2 C1 C6 C5 -14.1(3)
P1 C1 C6 C5 165.38(16)
C2 C1 C6 C15 161.37(19)
P1 C1 C6 C15 -19.1(3)
C3 C2 C7 C10 112.7(2)
C1 C2 C7 C10 -74.3(3)
C3 C2 C7 C9 -123.4(2)
C1 C2 C7 C9 49.7(3)
C3 C2 C7 C8 -6.7(3)
C1 C2 C7 C8 166.3(2)
C5 C4 C11 C13 7.9(3)
C3 C4 C11 C13 -178.2(2)
C5 C4 C11 C14 128.5(3)
C3 C4 C11 C14 -57.5(3)
C5 C4 C11 C12 -112.2(3)
C3 C4 C11 C12 61.7(3)
C5 C6 C15 C17 -111.3(2)
C1 C6 C15 C17 73.1(3)
C5 C6 C15 C16 9.3(3)
C1 C6 C15 C16 -166.2(2)
C5 C6 C15 C18 126.4(2)
C1 C6 C15 C18 -49.2(3)
P1 Ir1 C19 C23 -157.10(12)
C20 Ir1 C19 C23 117.5(2)
P2 Ir1 C19 C23 -31.70(19)
C21 Ir1 C19 C23 79.11(15)
C22 Ir1 C19 C23 37.25(14)
P1 Ir1 C19 C20 85.44(15)
P2 Ir1 C19 C20 -149.16(12)
C21 Ir1 C19 C20 -38.36(14)
C23 Ir1 C19 C20 -117.5(2)
C22 Ir1 C19 C20 -80.21(15)
P1 Ir1 C19 C24 -33.3(4)
C20 Ir1 C19 C24 -118.7(4)
P2 Ir1 C19 C24 92.1(4)
C21 Ir1 C19 C24 -157.1(4)
C23 Ir1 C19 C24 123.8(4)
C22 Ir1 C19 C24 161.0(4)
C23 C19 C20 C21 1.3(3)
C24 C19 C20 C21 -170.3(2)
Ir1 C19 C20 C21 64.79(15)
C23 C19 C20 C25 170.4(2)
C24 C19 C20 C25 -1.2(4)
Ir1 C19 C20 C25 -126.1(2)
C23 C19 C20 Ir1 -63.50(16)
C24 C19 C20 Ir1 124.9(3)
P1 Ir1 C20 C21 132.37(13)
P2 Ir1 C20 C21 -21.1(3)
C19 Ir1 C20 C21 -115.2(2)
C23 Ir1 C20 C21 -78.54(15)
C22 Ir1 C20 C21 -37.15(14)
P1 Ir1 C20 C19 -112.40(15)
P2 Ir1 C20 C19 94.2(2)
C21 Ir1 C20 C19 115.2(2)
C23 Ir1 C20 C19 36.70(15)
C22 Ir1 C20 C19 78.08(16)
P1 Ir1 C20 C25 8.3(3)
P2 Ir1 C20 C25 -145.1(3)
C19 Ir1 C20 C25 120.7(4)
C21 Ir1 C20 C25 -124.1(4)
C23 Ir1 C20 C25 157.4(3)
C22 Ir1 C20 C25 -161.2(3)
C19 C20 C21 C22 -0.6(2)
C25 C20 C21 C22 -169.4(2)
Ir1 C20 C21 C22 63.83(15)
C19 C20 C21 C26 173.0(2)
C25 C20 C21 C26 4.2(4)
Ir1 C20 C21 C26 -122.5(2)
C19 C20 C21 Ir1 -64.44(15)
C25 C20 C21 Ir1 126.8(3)
P1 Ir1 C21 C22 175.93(11)
C20 Ir1 C21 C22 -116.8(2)
P2 Ir1 C21 C22 54.88(15)
C19 Ir1 C21 C22 -78.23(16)
C23 Ir1 C21 C22 -36.54(14)
P1 Ir1 C21 C20 -67.25(16)
P2 Ir1 C21 C20 171.70(12)
C19 Ir1 C21 C20 38.59(16)
C23 Ir1 C21 C20 80.28(16)
C22 Ir1 C21 C20 116.8(2)
P1 Ir1 C21 C26 52.9(3)
C20 Ir1 C21 C26 120.2(3)
P2 Ir1 C21 C26 -68.1(2)
C19 Ir1 C21 C26 158.8(3)
C23 Ir1 C21 C26 -159.5(3)
C22 Ir1 C21 C26 -123.0(3)
C20 C21 C22 C23 -0.3(2)
C26 C21 C22 C23 -173.9(2)
Ir1 C21 C22 C23 61.76(15)
C20 C21 C22 C27 173.1(2)
C26 C21 C22 C27 -0.5(4)
Ir1 C21 C22 C27 -124.9(2)
C20 C21 C22 Ir1 -62.04(15)
C26 C21 C22 Ir1 124.4(2)
P1 Ir1 C22 C23 -132.3(3)
C20 Ir1 C22 C23 -80.26(17)
P2 Ir1 C22 C23 105.07(14)
C19 Ir1 C22 C23 -37.42(16)
C21 Ir1 C22 C23 -118.0(2)
P1 Ir1 C22 C21 -14.3(4)
C20 Ir1 C22 C21 37.78(14)
P2 Ir1 C22 C21 -136.89(13)
C19 Ir1 C22 C21 80.61(16)
C23 Ir1 C22 C21 118.0(2)
P1 Ir1 C22 C27 106.8(3)
C20 Ir1 C22 C27 158.8(3)
P2 Ir1 C22 C27 -15.9(3)
C19 Ir1 C22 C27 -158.3(3)
C21 Ir1 C22 C27 121.0(3)
C23 Ir1 C22 C27 -120.9(3)
C20 C19 C23 C22 -1.5(3)
C24 C19 C23 C22 169.9(2)
Ir1 C19 C23 C22 -63.47(16)
C20 C19 C23 C28 -174.6(2)
C24 C19 C23 C28 -3.3(4)
Ir1 C19 C23 C28 123.4(3)
C20 C19 C23 Ir1 62.00(16)
C24 C19 C23 Ir1 -126.7(3)
C21 C22 C23 C19 1.1(3)
C27 C22 C23 C19 -172.4(2)
Ir1 C22 C23 C19 62.34(16)
C21 C22 C23 C28 174.4(2)
C27 C22 C23 C28 0.9(4)
Ir1 C22 C23 C28 -124.4(3)
C21 C22 C23 Ir1 -61.26(15)
C27 C22 C23 Ir1 125.3(2)
P1 Ir1 C23 C19 44.1(2)
C20 Ir1 C23 C19 -37.60(15)
P2 Ir1 C23 C19 159.33(13)
C21 Ir1 C23 C19 -79.99(16)
C22 Ir1 C23 C19 -116.8(2)
P1 Ir1 C23 C22 160.82(11)
C20 Ir1 C23 C22 79.17(16)
P2 Ir1 C23 C22 -83.90(14)
C19 Ir1 C23 C22 116.8(2)
C21 Ir1 C23 C22 36.78(14)
P1 Ir1 C23 C28 -77.9(4)
C20 Ir1 C23 C28 -159.5(4)
P2 Ir1 C23 C28 37.4(3)
C19 Ir1 C23 C28 -121.9(4)
C21 Ir1 C23 C28 158.1(4)
C22 Ir1 C23 C28 121.3(4)
C35 P2 C29 C34 -27.1(2)
C41 P2 C29 C34 -135.27(19)
Ir1 P2 C29 C34 97.81(19)
C35 P2 C29 C30 156.39(16)
C41 P2 C29 C30 48.22(18)
Ir1 P2 C29 C30 -78.69(17)
C34 C29 C30 C31 1.0(3)
P2 C29 C30 C31 177.73(17)
C29 C30 C31 C32 -1.1(4)
C30 C31 C32 C33 0.3(4)
C31 C32 C33 C34 0.6(4)
C30 C29 C34 C33 -0.1(3)
P2 C29 C34 C33 -176.61(18)
C32 C33 C34 C29 -0.7(4)
C29 P2 C35 C40 -110.7(2)
C41 P2 C35 C40 -8.4(2)
Ir1 P2 C35 C40 118.1(2)
C29 P2 C35 C36 73.56(19)
C41 P2 C35 C36 175.89(18)
Ir1 P2 C35 C36 -57.64(19)
C40 C35 C36 C37 4.4(4)
P2 C35 C36 C37 -179.6(2)
C35 C36 C37 C38 -3.2(4)
C36 C37 C38 C39 -0.6(5)
C37 C38 C39 C40 3.0(5)
C38 C39 C40 C35 -1.8(5)
C36 C35 C40 C39 -1.9(4)
P2 C35 C40 C39 -177.6(2)
C35 P2 C41 C42 136.01(18)
C29 P2 C41 C42 -118.38(18)
Ir1 P2 C41 C42 12.3(2)
C35 P2 C41 C46 -52.0(2)
C29 P2 C41 C46 53.6(2)
Ir1 P2 C41 C46 -175.75(16)
C46 C41 C42 C43 1.8(3)
P2 C41 C42 C43 174.05(18)
C41 C42 C43 C44 -0.5(4)
C42 C43 C44 C45 -0.4(4)
C43 C44 C45 C46 -0.2(4)
C44 C45 C46 C41 1.7(4)
C42 C41 C46 C45 -2.4(3)
P2 C41 C46 C45 -174.43(19)
